data_4307766
loop_
_publ_author_name
'Zhi-Guo Gu'
'Wei Liu'
'Qiao-Fang Yang'
'Xin-Hui Zhou'
'Jing-Lin Zuo'
'Xiao-Zeng You'

_publ_section_title
;
Cyano-Bridged FeIII2CuII3 and FeIII4NiII4 Complexes: Syntheses, Structures,
and Magnetic Properties
;
_journal_name_full 'Inorganic Chemistry'
_journal_page_first 3236
_journal_page_last 3244
_journal_paper_doi 10.1021/ic062267q
_journal_volume 46
_journal_year 2007
_chemical_formula_sum 'C168 H260 B4 Cl8 Cu6 Fe4 N60 O40'
_chemical_formula_weight 4691.84
_chemical_name_systematic
; 
 ? 
;
_space_group_IT_number 136
_symmetry_cell_setting tetragonal
_symmetry_space_group_name_Hall '-P 4n 2n'
_symmetry_space_group_name_H-M 'P 42/m n m'
_atom_sites_solution_hydrogens geom
_atom_sites_solution_primary direct
_atom_sites_solution_secondary difmap
_audit_creation_method SHELXL-97
_cell_angle_alpha 90.00
_cell_angle_beta 90.00
_cell_angle_gamma 90.00
_cell_formula_units_Z 2
_cell_length_a 25.437(6)
_cell_length_b 25.437(6)
_cell_length_c 16.538(5)
_cell_measurement_reflns_used 3835
_cell_measurement_temperature 298(2)
_cell_measurement_theta_max 26.54
_cell_measurement_theta_min 2.11
_cell_volume 10701(5)
_computing_cell_refinement SMART
_computing_data_collection 'SMART (Bruker, 2000)'
_computing_data_reduction 'SAINT (Bruker, 2000)'
_computing_molecular_graphics SHELXTL
_computing_publication_material SHELXTL
_computing_structure_refinement SHELXTL
_computing_structure_solution 'SHELXTL (Bruker, 2000)'
_diffrn_ambient_temperature 298(2)
_diffrn_measured_fraction_theta_full 0.999
_diffrn_measured_fraction_theta_max 0.999
_diffrn_measurement_device_type 'Bruker Smart Aepex CCD area detector'
_diffrn_measurement_method 'phi and omega scans'
_diffrn_radiation_monochromator graphite
_diffrn_radiation_source 'sealed tube'
_diffrn_radiation_type MoK\a
_diffrn_radiation_wavelength 0.71073
_diffrn_reflns_av_R_equivalents 0.0688
_diffrn_reflns_av_sigmaI/netI 0.0701
_diffrn_reflns_limit_h_max 31
_diffrn_reflns_limit_h_min -26
_diffrn_reflns_limit_k_max 25
_diffrn_reflns_limit_k_min -31
_diffrn_reflns_limit_l_max 20
_diffrn_reflns_limit_l_min -20
_diffrn_reflns_number 56200
_diffrn_reflns_theta_full 26.00
_diffrn_reflns_theta_max 26.00
_diffrn_reflns_theta_min 1.79
_exptl_absorpt_coefficient_mu 1.029
_exptl_absorpt_correction_T_max 0.78
_exptl_absorpt_correction_T_min 0.74
_exptl_absorpt_correction_type multi-scan
_exptl_absorpt_process_details 'SADABS, Bruker(2000)'
_exptl_crystal_colour 'black brown'
_exptl_crystal_density_diffrn 1.456
_exptl_crystal_density_method 'not measured'
_exptl_crystal_description block
_exptl_crystal_F_000 4884
_exptl_crystal_size_max 0.30
_exptl_crystal_size_mid 0.26
_exptl_crystal_size_min 0.24
_refine_diff_density_max 0.596
_refine_diff_density_min -0.658
_refine_diff_density_rms 0.067
_refine_ls_extinction_method none
_refine_ls_goodness_of_fit_ref 1.031
_refine_ls_hydrogen_treatment constr
_refine_ls_matrix_type full
_refine_ls_number_parameters 398
_refine_ls_number_reflns 5639
_refine_ls_number_restraints 0
_refine_ls_restrained_S_all 1.031
_refine_ls_R_factor_all 0.1049
_refine_ls_R_factor_gt 0.0607
_refine_ls_shift/su_max 0.000
_refine_ls_shift/su_mean 0.000
_refine_ls_structure_factor_coef Fsqd
_refine_ls_weighting_details 'calc w=1/[\s^2^(Fo^2^)+(0.06P)^2^+1.99P] where P=(Fo^2^+2Fc^2^)/3'
_refine_ls_weighting_scheme calc
_refine_ls_wR_factor_gt 0.1199
_refine_ls_wR_factor_ref 0.1293
_reflns_number_gt 3727
_reflns_number_total 5639
_reflns_threshold_expression >2sigma(I)
_cod_data_source_file ic062267qsi20061128_103900.cif
_cod_data_source_block 60429dm
_cod_depositor_comments
;
The following automatic conversions were performed:
'_symmetry_cell_setting' value 'Tetragonal' changed to 'tetragonal'
according to '/home/saulius/struct/CIF-dictionaries/cif_core.dic'
dictionary named 'cif_core.dic' version 2.4.1 from 2010-06-29.

Automatic conversion script
Id: cif_fix_enum 1527 2010-12-29 10:47:43Z saulius 
;
_cod_database_code 4307766

loop_
_symmetry_equiv_pos_as_xyz
'x, y, z'
'-x, -y, z'
'-y+1/2, x+1/2, z+1/2'
'y+1/2, -x+1/2, z+1/2'
'-x+1/2, y+1/2, -z+1/2'
'x+1/2, -y+1/2, -z+1/2'
'y, x, -z'
'-y, -x, -z'
'-x, -y, -z'
'x, y, -z'
'y-1/2, -x-1/2, -z-1/2'
'-y-1/2, x-1/2, -z-1/2'
'x-1/2, -y-1/2, z-1/2'
'-x-1/2, y-1/2, z-1/2'
'-y, -x, z'
'y, x, z'

loop_
_atom_site_label
_atom_site_type_symbol
_atom_site_fract_x
_atom_site_fract_y
_atom_site_fract_z
_atom_site_U_iso_or_equiv
_atom_site_adp_type
_atom_site_occupancy
_atom_site_symmetry_multiplicity
_atom_site_calc_flag
_atom_site_refinement_flags
_atom_site_disorder_assembly
_atom_site_disorder_group
B1 B 0.4470(3) 0.9060(3) 1.0000 0.0424(15) Uani 1 2 d S . .
H1C H 0.4734 0.9341 1.0000 0.051 Uiso 1 2 calc SR . .
C1 C 0.42801(15) 0.80400(15) 0.8475(2) 0.0415(9) Uani 1 1 d . . .
H1 H 0.4105 0.7750 0.8265 0.050 Uiso 1 1 calc R . .
C2 C 0.46705(17) 0.82822(17) 0.8119(3) 0.0486(11) Uani 1 1 d . . .
C3 C 0.49339(16) 0.81985(16) 0.7394(3) 0.0445(10) Uani 1 1 d . . .
H3 H 0.4831 0.7926 0.7053 0.053 Uiso 1 1 calc R . .
C4 C 0.53518(15) 0.85213(15) 0.7177(2) 0.0416(10) Uani 1 1 d . . .
H4 H 0.5528 0.8465 0.6692 0.050 Uiso 1 1 calc R . .
C5 C 0.55062(16) 0.89279(16) 0.7686(2) 0.0454(10) Uani 1 1 d . . .
H5 H 0.5786 0.9144 0.7542 0.054 Uiso 1 1 calc R . .
C6 C 0.52428(15) 0.90117(15) 0.8411(2) 0.0415(9) Uani 1 1 d . . .
H6 H 0.5346 0.9284 0.8752 0.050 Uiso 1 1 calc R . .
C7 C 0.48249(16) 0.86889(15) 0.8627(2) 0.0427(10) Uani 1 1 d . . .
C8 C 0.3090(2) 0.9210(2) 1.0000 0.0458(14) Uani 1 2 d S . .
H8 H 0.2752 0.9071 1.0000 0.055 Uiso 1 2 calc SR . .
C9 C 0.3173(2) 0.9758(2) 1.0000 0.0450(14) Uani 1 2 d S . .
C10 C 0.2905(2) 1.0235(2) 1.0000 0.0444(14) Uani 1 2 d S . .
H10 H 0.2540 1.0239 1.0000 0.053 Uiso 1 2 calc SR . .
C11 C 0.3184(2) 1.0705(2) 1.0000 0.0449(14) Uani 1 2 d S . .
H11 H 0.3005 1.1024 1.0000 0.054 Uiso 1 2 calc SR . .
C12 C 0.3731(2) 1.0698(2) 1.0000 0.0435(13) Uani 1 2 d S . .
H12 H 0.3917 1.1013 1.0000 0.052 Uiso 1 2 calc SR . .
C13 C 0.3998(2) 1.0222(2) 1.0000 0.0444(13) Uani 1 2 d S . .
H13 H 0.4364 1.0218 1.0000 0.053 Uiso 1 2 calc SR . .
C14 C 0.3719(2) 0.9752(2) 1.0000 0.0457(14) Uani 1 2 d S . .
C15 C 0.30849(16) 0.80451(16) 0.9230(2) 0.0448(10) Uani 1 1 d . . .
C16 C 0.15682(15) 0.84318(15) 0.8983(3) 0.0450(14) Uani 1 2 d S . .
H16A H 0.1302 0.8698 0.9026 0.068 Uiso 1 2 d SR . .
H16B H 0.1448 0.8116 0.9241 0.068 Uiso 1 1 d R . .
C17 C 0.12018(16) 0.81088(16) 0.7750(2) 0.0445(10) Uani 1 1 d . . .
H17A H 0.1019 0.8392 0.7476 0.053 Uiso 1 1 calc R . .
H17B H 0.0979 0.7994 0.8192 0.053 Uiso 1 1 calc R . .
C18 C 0.12561(16) 0.76551(16) 0.7161(3) 0.0480(11) Uani 1 1 d . . .
H18A H 0.1043 0.7365 0.7356 0.058 Uiso 1 1 calc R . .
H18B H 0.1112 0.7764 0.6644 0.058 Uiso 1 1 calc R . .
C19 C 0.19728(15) 0.76087(15) 0.6245(2) 0.0420(9) Uani 1 1 d . . .
H19A H 0.1679 0.7731 0.5922 0.050 Uiso 1 1 calc R . .
H19B H 0.2113 0.7297 0.5986 0.050 Uiso 1 1 calc R . .
C20 C 0.16873(16) 0.68708(16) 0.7010(3) 0.0449(9) Uani 1 1 d . . .
H20A H 0.1374 0.6797 0.6707 0.067 Uiso 1 1 calc R . .
H20B H 0.1647 0.6742 0.7553 0.067 Uiso 1 1 calc R . .
H20C H 0.1982 0.6701 0.6759 0.067 Uiso 1 1 calc R . .
C21 C 0.3750(2) 0.7430(2) 1.0000 0.0466(14) Uani 1 2 d S . .
C22 C 0.39400(16) 0.60600(16) 0.8200(3) 0.0454(14) Uani 1 2 d S . .
H22A H 0.4111 0.5889 0.7754 0.068 Uiso 1 2 d SR . .
H22B H 0.3568 0.5996 0.8174 0.068 Uiso 1 1 d R . .
C23 C 0.3999(3) 0.5307(4) 0.9025(6) 0.0473(18) Uani 1 1 d . . .
H23A H 0.3724 0.5258 0.8634 0.057 Uiso 1 1 d R . .
H23B H 0.4291 0.5095 0.8858 0.057 Uiso 1 1 d R . .
C24 C 0.38040(15) 0.50986(17) 0.9830(3) 0.0449(18) Uani 1 1 d . . .
H24A H 0.4032 0.4817 1.0000 0.054 Uiso 1 2 d SR . .
H24B H 0.3460 0.4952 0.9751 0.054 Uiso 1 1 d R . .
C25 C 0.4183(3) 0.5390(4) 1.1067(6) 0.0437(16) Uani 1 1 d . . .
H25A H 0.4157 0.5039 1.1277 0.066 Uiso 1 1 d R . .
H25C H 0.4143 0.5638 1.1500 0.066 Uiso 1 1 d R . .
C26 C 0.32552(17) 0.53175(17) 1.0875(2) 0.0518(11) Uani 1 1 d . . .
H26A H 0.3282 0.4966 1.1083 0.078 Uiso 1 1 d R . .
H26B H 0.3179 0.5556 1.1310 0.078 Uiso 1 1 d R . .
H26C H 0.2978 0.5333 1.0482 0.078 Uiso 1 1 d R . .
Cu1 Cu 0.22546(2) 0.77454(2) 0.79288(4) 0.0463(2) Uani 1 2 d S . .
Cu2 Cu 0.37977(3) 0.62023(3) 1.0000 0.0453(3) Uani 1 4 d S . .
Fe1 Fe 0.36102(3) 0.81662(3) 1.0000 0.0456(2) Uani 1 2 d S . .
N1 N 0.41649(13) 0.82751(13) 0.9205(2) 0.0462(8) Uani 1 1 d . . .
N2 N 0.44951(14) 0.86749(13) 0.9250(2) 0.0477(9) Uani 1 1 d . . .
N3 N 0.34800(18) 0.89179(19) 1.0000 0.0443(11) Uani 1 2 d S . .
N4 N 0.38740(18) 0.92552(18) 1.0000 0.0422(11) Uani 1 2 d S . .
N5 N 0.27551(13) 0.79901(14) 0.8730(2) 0.0450(8) Uani 1 1 d . . .
N6 N 0.16799(14) 0.83201(14) 0.8090(3) 0.0451(12) Uani 1 2 d S . .
N7 N 0.17801(13) 0.74648(13) 0.7030(2) 0.0436(8) Uani 1 1 d . . .
N8 N 0.37521(19) 0.6999(2) 1.0000 0.0458(12) Uani 1 2 d S . .
N9 N 0.41578(14) 0.58422(14) 0.8995(3) 0.0470(12) Uani 1 2 d S . .
N10 N 0.37753(14) 0.54732(14) 1.0477(2) 0.0441(8) Uani 1 1 d . . .
O1 O 0.36238(19) 0.38735(18) 0.9794(4) 0.049(2) Uani 0.47 1 d P . .
H1A H 0.3686 0.3686 0.9374 0.059 Uiso 0.94 2 d SPR . .
H1B H 0.3829 0.3829 1.0173 0.059 Uiso 0.94 2 d SPR . .
O2 O 0.3085(6) 0.6807(6) 0.7274(3) 0.043(4) Uani 0.47 1 d P . .
H2B H 0.2987 0.7013 0.7610 0.051 Uiso 0.94 2 d SPR . .
H2C H 0.3368 0.6904 0.7047 0.051 Uiso 0.47 1 d PR . .
O3 O 0.3684(2) 0.4926(2) 0.2787(3) 0.0452(14) Uani 0.47 1 d P . .
H3B H 0.3525 0.4850 0.3223 0.054 Uiso 0.47 1 d PR . .
H3C H 0.3983 0.4778 0.2774 0.054 Uiso 0.47 1 d PR . .
O4 O 0.23794(15) 0.43929(15) 1.0000 0.0426(10) Uani 0.93 2 d SP . .
H4C H 0.2263 0.4527 0.9565 0.051 Uiso 0.465 1 d PR . .
H4D H 0.2697 0.4302 0.9923 0.051 Uiso 0.465 1 d PR . .
O5 O 1.0000 0.0000 0.0000 0.0410(18) Uani 1 8 d S . .
H5A H 1.0077 0.0227 -0.0359 0.049 Uiso 0.125 1 d PR . .
H5B H 0.9904 0.0158 0.0428 0.049 Uiso 0.125 1 d PR . .
Cl1 Cl 0.64938(5) 0.49999(5) 0.5000 0.0326(3) Uani 1 2 d S . .
O11 O 0.61231(19) 0.54013(19) 0.4718(3) 0.0398(13) Uani 0.50 1 d P . .
O12 O 0.62151(19) 0.45769(19) 0.5284(3) 0.0426(14) Uani 0.50 1 d P . .
O13 O 0.68201(10) 0.50699(10) 0.56402(16) 0.0410(6) Uani 1 1 d . . .
Cl2 Cl 0.5000 0.5000 0.30045(12) 0.0424(4) Uani 1 4 d S . .
O21 O 0.5360(16) 0.4730(16) 0.3525(3) 0.041(7) Uani 0.50 1 d P . .
O22 O 0.5276(15) 0.5368(15) 0.2545(3) 0.043(7) Uani 0.50 1 d P . .
Cl3 Cl 0.66400(6) 0.33600(6) 0.5000 0.0426(4) Uani 1 4 d S . .

loop_
_atom_site_aniso_label
_atom_site_aniso_U_11
_atom_site_aniso_U_22
_atom_site_aniso_U_33
_atom_site_aniso_U_23
_atom_site_aniso_U_13
_atom_site_aniso_U_12
B1 0.045(4) 0.042(4) 0.040(4) 0.000 0.000 0.003(3)
C1 0.043(2) 0.041(2) 0.041(2) -0.0012(17) 0.0135(18) -0.0136(18)
C2 0.048(2) 0.048(2) 0.050(3) 0.015(2) -0.013(2) -0.017(2)
C3 0.047(2) 0.043(2) 0.043(2) -0.0170(18) -0.0015(19) -0.0166(19)
C4 0.042(2) 0.042(2) 0.041(2) -0.0138(18) -0.0187(17) 0.0151(17)
C5 0.044(2) 0.045(2) 0.047(2) 0.0087(19) -0.0154(19) -0.0191(19)
C6 0.035(2) 0.044(2) 0.046(2) -0.0109(18) -0.0124(18) 0.0100(18)
C7 0.042(2) 0.041(2) 0.046(2) -0.0068(17) -0.0154(19) 0.0015(18)
C8 0.048(4) 0.044(3) 0.045(3) 0.000 0.000 -0.006(3)
C9 0.048(3) 0.046(3) 0.041(3) 0.000 0.000 -0.017(3)
C10 0.049(3) 0.042(3) 0.042(3) 0.000 0.000 -0.016(3)
C11 0.048(3) 0.043(3) 0.043(3) 0.000 0.000 0.013(3)
C12 0.044(3) 0.046(3) 0.041(3) 0.000 0.000 -0.001(3)
C13 0.046(3) 0.046(3) 0.041(3) 0.000 0.000 -0.005(3)
C14 0.049(4) 0.040(3) 0.048(4) 0.000 0.000 0.019(3)
C15 0.043(2) 0.050(2) 0.042(2) -0.0012(18) -0.0016(19) -0.0193(19)
C16 0.048(2) 0.048(2) 0.040(3) 0.0080(17) -0.0080(17) 0.013(3)
C17 0.043(2) 0.042(2) 0.048(2) -0.0016(18) 0.0143(19) 0.0144(18)
C18 0.046(2) 0.050(3) 0.049(2) 0.0183(19) -0.0129(19) 0.013(2)
C19 0.040(2) 0.040(2) 0.046(2) 0.0125(18) -0.0171(18) 0.0030(16)
C20 0.042(2) 0.048(2) 0.045(2) 0.0131(19) -0.0154(19) -0.0107(18)
C21 0.049(4) 0.041(3) 0.050(4) 0.000 0.000 0.012(3)
C22 0.045(2) 0.045(2) 0.047(3) 0.0117(18) -0.0117(18) 0.002(3)
C23 0.050(5) 0.049(4) 0.043(3) 0.007(3) 0.012(4) -0.011(3)
C24 0.0417(19) 0.049(2) 0.044(6) -0.002(2) -0.0018(18) -0.0123(16)
C25 0.048(5) 0.043(4) 0.040(4) 0.007(3) 0.002(3) -0.016(3)
C26 0.065(3) 0.055(3) 0.036(2) -0.002(2) 0.015(2) 0.014(2)
Cu1 0.0494(3) 0.0494(3) 0.0403(4) -0.0017(2) 0.0017(2) -0.0034(3)
Cu2 0.0448(4) 0.0448(4) 0.0465(6) 0.000 0.000 -0.0153(5)
Fe1 0.0456(5) 0.0475(5) 0.0438(5) 0.000 0.000 -0.0163(4)
N1 0.050(2) 0.046(2) 0.043(2) -0.0134(16) 0.0008(16) -0.0129(16)
N2 0.048(2) 0.049(2) 0.046(2) 0.0080(16) 0.0183(17) -0.0174(16)
N3 0.042(3) 0.045(3) 0.046(3) 0.000 0.000 -0.013(2)
N4 0.040(3) 0.046(3) 0.041(3) 0.000 0.000 -0.018(2)
N5 0.044(2) 0.048(2) 0.043(2) 0.0156(16) -0.0030(16) 0.0156(15)
N6 0.0431(17) 0.0431(17) 0.049(3) 0.0134(17) -0.0134(17) -0.015(2)
N7 0.0416(19) 0.0429(18) 0.046(2) 0.0176(16) -0.0137(15) -0.0166(15)
N8 0.046(3) 0.042(3) 0.049(3) 0.000 0.000 0.007(2)
N9 0.0482(18) 0.0482(18) 0.044(3) 0.0065(16) -0.0065(16) 0.008(2)
N10 0.042(2) 0.047(2) 0.043(2) -0.0012(18) 0.0136(17) 0.0106(17)
O1 0.046(3) 0.045(3) 0.056(7) -0.015(3) 0.018(3) 0.008(2)
O2 0.050(8) 0.035(5) 0.043(3) 0.011(3) 0.002(3) -0.013(6)
O3 0.047(3) 0.042(3) 0.046(3) -0.006(3) 0.004(3) -0.014(3)
O4 0.038(2) 0.039(2) 0.051(3) 0.000 0.000 -0.0164(18)
O5 0.039(3) 0.039(3) 0.044(4) 0.000 0.000 0.012(3)
Cl1 0.0323(6) 0.0313(6) 0.0343(6) 0.000 0.000 0.0124(5)
O11 0.038(3) 0.038(3) 0.043(3) -0.0028(19) -0.003(2) 0.016(2)
O12 0.038(3) 0.039(3) 0.051(4) 0.000(2) 0.000(2) -0.016(2)
O13 0.0393(14) 0.0393(15) 0.0443(15) 0.0000(12) 0.0000(12) 0.0124(11)
Cl2 0.0380(6) 0.0380(6) 0.0511(11) 0.000 0.000 -0.0164(8)
O21 0.039(12) 0.039(12) 0.044(2) 0.000(3) 0.000(3) 0.012(12)
O22 0.050(15) 0.035(8) 0.043(2) 0.011(4) 0.002(4) -0.013(11)
Cl3 0.0414(7) 0.0414(7) 0.0450(11) 0.000 0.000 -0.0148(8)

loop_
_atom_type_symbol
_atom_type_description
_atom_type_scat_dispersion_real
_atom_type_scat_dispersion_imag
_atom_type_scat_source
C C 0.0033 0.0016 'International Tables Vol C Tables 4.2.6.8 and 6.1.1.4'
H H 0.0000 0.0000 'International Tables Vol C Tables 4.2.6.8 and 6.1.1.4'
B B 0.0013 0.0007 'International Tables Vol C Tables 4.2.6.8 and 6.1.1.4'
N N 0.0061 0.0033 'International Tables Vol C Tables 4.2.6.8 and 6.1.1.4'
O O 0.0106 0.0060 'International Tables Vol C Tables 4.2.6.8 and 6.1.1.4'
Fe Fe 0.3463 0.8444 'International Tables Vol C Tables 4.2.6.8 and 6.1.1.4'
Cu Cu 0.3201 1.2651 'International Tables Vol C Tables 4.2.6.8 and 6.1.1.4'
Cl Cl 0.1484 0.1585 'International Tables Vol C Tables 4.2.6.8 and 6.1.1.4'

loop_
_geom_angle_atom_site_label_1
_geom_angle_atom_site_label_2
_geom_angle_atom_site_label_3
_geom_angle
_geom_angle_site_symmetry_1
_geom_angle_site_symmetry_3
_geom_angle_publ_flag
N2 B1 N2 103.3(4) . 10_557 ?
N2 B1 N4 103.4(4) . . ?
N2 B1 N4 103.4(4) 10_557 . ?
N2 B1 H1C 115.1 . . ?
N2 B1 H1C 115.1 10_557 . ?
N4 B1 H1C 115.1 . . ?
C2 C1 N1 110.6(4) . . ?
C2 C1 H1 124.7 . . ?
N1 C1 H1 124.7 . . ?
C1 C2 C3 133.0(4) . . ?
C1 C2 C7 107.0(4) . . ?
C3 C2 C7 120.0(4) . . ?
C2 C3 C4 120.0(4) . . ?
C2 C3 H3 120.0 . . ?
C4 C3 H3 120.0 . . ?
C5 C4 C3 120.0(4) . . ?
C5 C4 H4 120.0 . . ?
C3 C4 H4 120.0 . . ?
C4 C5 C6 120.0(4) . . ?
C4 C5 H5 120.0 . . ?
C6 C5 H5 120.0 . . ?
C7 C6 C5 120.0(4) . . ?
C7 C6 H6 120.0 . . ?
C5 C6 H6 120.0 . . ?
N2 C7 C6 134.3(4) . . ?
N2 C7 C2 105.7(4) . . ?
C6 C7 C2 120.0(4) . . ?
N3 C8 C9 118.2(6) . . ?
N3 C8 H8 120.9 . . ?
C9 C8 H8 120.9 . . ?
C14 C9 C10 120.0(5) . . ?
C14 C9 C8 97.9(5) . . ?
C10 C9 C8 142.1(6) . . ?
C9 C10 C11 120.0(5) . . ?
C9 C10 H10 120.0 . . ?
C11 C10 H10 120.0 . . ?
C12 C11 C10 120.0(5) . . ?
C12 C11 H11 120.0 . . ?
C10 C11 H11 120.0 . . ?
C11 C12 C13 120.0(5) . . ?
C11 C12 H12 120.0 . . ?
C13 C12 H12 120.0 . . ?
C12 C13 C14 120.0(6) . . ?
C12 C13 H13 120.0 . . ?
C14 C13 H13 120.0 . . ?
N4 C14 C9 108.0(5) . . ?
N4 C14 C13 132.0(6) . . ?
C9 C14 C13 120.0(5) . . ?
N5 C15 Fe1 177.1(4) . . ?
N6 C16 H16A 109.5 . . ?
N6 C16 H16B 109.5 . . ?
H16A C16 H16B 109.5 . . ?
N6 C17 C18 117.2(4) . . ?
N6 C17 H17A 108.0 . . ?
C18 C17 H17A 108.0 . . ?
N6 C17 H17B 108.0 . . ?
C18 C17 H17B 108.0 . . ?
H17A C17 H17B 107.2 . . ?
N7 C18 C17 116.0(4) . . ?
N7 C18 H18A 108.3 . . ?
C17 C18 H18A 108.3 . . ?
N7 C18 H18B 108.3 . . ?
C17 C18 H18B 108.3 . . ?
H18A C18 H18B 107.4 . . ?
N7 C19 C19 115.0(2) . 15_665 ?
N7 C19 H19A 108.5 . . ?
C19 C19 H19A 108.5 15_665 . ?
N7 C19 H19B 108.5 . . ?
C19 C19 H19B 108.5 15_665 . ?
H19A C19 H19B 107.5 . . ?
N7 C20 H20A 109.5 . . ?
N7 C20 H20B 109.5 . . ?
H20A C20 H20B 109.5 . . ?
N7 C20 H20C 109.5 . . ?
H20A C20 H20C 109.5 . . ?
H20B C20 H20C 109.5 . . ?
N8 C21 Fe1 169.5(6) . . ?
N9 C22 H22A 109.5 . . ?
N9 C22 H22B 109.5 . . ?
H22A C22 H22B 109.5 . . ?
C25 C23 N10 121(2) 10_557 10_557 ?
C25 C23 N9 50.6(19) 10_557 . ?
N10 C23 N9 78.6(7) 10_557 . ?
C25 C23 C24 132(2) 10_557 . ?
N10 C23 C24 45.5(4) 10_557 . ?
N9 C23 C24 117.3(8) . . ?
C25 C23 C26 153(3) 10_557 10_557 ?
N10 C23 C26 53.7(4) 10_557 10_557 ?
N9 C23 C26 105.9(7) . 10_557 ?
C24 C23 C26 66.6(3) . 10_557 ?
C25 C23 C24 126(2) 10_557 10_557 ?
N9 C23 C24 110.6(7) . 10_557 ?
C26 C23 C24 71.3(3) 10_557 10_557 ?
N10 C23 C25 102.1(9) 10_557 8_667 ?
C24 C23 C25 122.7(8) . 8_667 ?
C26 C23 C25 139.5(9) 10_557 8_667 ?
C24 C23 C25 115.1(7) 10_557 8_667 ?
C25 C23 H23A 119.7 10_557 . ?
N10 C23 H23A 100.4 10_557 . ?
N9 C23 H23A 108.0 . . ?
C24 C23 H23A 108.0 . . ?
C24 C23 H23A 114.7 10_557 . ?
C25 C23 H23A 126.1 8_667 . ?
N10 C23 H23B 147.4 10_557 . ?
N9 C23 H23B 108.0 . . ?
C24 C23 H23B 108.0 . . ?
C26 C23 H23B 143.5 10_557 . ?
C24 C23 H23B 108.1 10_557 . ?
C25 C23 H23B 75.2 8_667 . ?
H23A C23 H23B 107.2 . . ?
C24 C24 N10 118.0(3) 10_557 10_557 ?
N10 C24 N10 76.2(4) 10_557 . ?
C24 C24 C23 151.4(4) 10_557 . ?
N10 C24 C23 45.7(5) 10_557 . ?
N10 C24 C23 116.0(5) . . ?
C24 C24 C26 127.8(2) 10_557 10_557 ?
N10 C24 C26 53.5(3) 10_557 10_557 ?
N10 C24 C26 103.0(3) . 10_557 ?
C23 C24 C26 66.4(4) . 10_557 ?
C24 C24 C25 140.7(3) 10_557 10_557 ?
N10 C24 C25 48.0(4) 10_557 10_557 ?
N10 C24 C25 110.2(4) . 10_557 ?
C26 C24 C25 77.4(4) 10_557 10_557 ?
N10 C24 C23 102.9(4) 10_557 10_557 ?
C23 C24 C23 130.4(6) . 10_557 ?
C26 C24 C23 132.5(4) 10_557 10_557 ?
C25 C24 C23 119.9(3) 10_557 10_557 ?
C24 C24 H24A 73.0 10_557 . ?
N10 C24 H24A 146.3 10_557 . ?
N10 C24 H24A 107.8 . . ?
C23 C24 H24A 108.7 . . ?
C26 C24 H24A 147.0 10_557 . ?
C25 C24 H24A 102.2 10_557 . ?
C23 C24 H24A 77.0 10_557 . ?
C24 C24 H24B 97.9 10_557 . ?
N10 C24 H24B 102.5 10_557 . ?
N10 C24 H24B 108.3 . . ?
C23 C24 H24B 108.3 . . ?
C26 C24 H24B 50.3 10_557 . ?
C25 C24 H24B 120.2 10_557 . ?
C23 C24 H24B 116.9 10_557 . ?
H24A C24 H24B 107.4 . . ?
C23 C25 N9 108(2) 10_557 10_557 ?
N9 C25 N10 75.7(6) 10_557 . ?
C23 C25 C25 154(2) 10_557 15_665 ?
N9 C25 C25 48.4(4) 10_557 15_665 ?
N10 C25 C25 113.9(3) . 15_665 ?
N9 C25 C24 106.7(7) 10_557 10_557 ?
C25 C25 C24 128.9(3) 15_665 10_557 ?
C23 C25 C23 147(3) 10_557 8_667 ?
N10 C25 C23 107.2(8) . 8_667 ?
C24 C25 C23 124.0(8) 10_557 8_667 ?
C23 C25 H25A 71.3 10_557 . ?
N9 C25 H25A 162.4 10_557 . ?
N10 C25 H25A 109.5 . . ?
C25 C25 H25A 134.9 15_665 . ?
C24 C25 H25A 83.5 10_557 . ?
C23 C25 H25A 141.5 8_667 . ?
C23 C25 H25C 112.2 10_557 . ?
N9 C25 H25C 53.7 10_557 . ?
N10 C25 H25C 109.5 . . ?
C25 C25 H25C 67.1 15_665 . ?
C24 C25 H25C 141.1 10_557 . ?
C23 C25 H25C 67.7 8_667 . ?
H25A C25 H25C 109.5 . . ?
N10 C26 H26A 109.5 . . ?
C23 C26 H26A 83.4 10_557 . ?
C24 C26 H26A 84.0 10_557 . ?
N10 C26 H26B 109.5 . . ?
C23 C26 H26B 98.3 10_557 . ?
C24 C26 H26B 142.3 10_557 . ?
H26A C26 H26B 109.5 . . ?
N10 C26 H26C 109.5 . . ?
C23 C26 H26C 142.3 10_557 . ?
C24 C26 H26C 97.8 10_557 . ?
H26A C26 H26C 109.5 . . ?
H26B C26 H26C 109.5 . . ?
N5 Cu1 N5 87.4(2) . 15_665 ?
N5 Cu1 N7 175.17(15) . . ?
N5 Cu1 N7 94.49(13) 15_665 . ?
N5 Cu1 N7 94.49(13) . 15_665 ?
N5 Cu1 N7 175.17(15) 15_665 15_665 ?
N7 Cu1 N7 83.29(17) . 15_665 ?
N5 Cu1 N6 98.49(14) . . ?
N5 Cu1 N6 98.49(14) 15_665 . ?
N7 Cu1 N6 85.64(14) . . ?
N7 Cu1 N6 85.64(14) 15_665 . ?
N10 Cu2 N10 46.1(2) 15_665 8_667 ?
N10 Cu2 N10 101.83(19) 15_665 10_557 ?
N10 Cu2 N10 84.2(2) 8_667 10_557 ?
N10 Cu2 N10 84.2(2) 15_665 . ?
N10 Cu2 N10 101.83(19) 8_667 . ?
N10 Cu2 N10 46.1(2) 10_557 . ?
N10 Cu2 N8 91.40(16) 15_665 . ?
N10 Cu2 N8 91.40(16) 8_667 . ?
N10 Cu2 N8 156.46(11) 10_557 . ?
N10 Cu2 N8 156.46(11) . . ?
N10 Cu2 N8 156.46(11) 15_665 15_665 ?
N10 Cu2 N8 156.46(11) 8_667 15_665 ?
N10 Cu2 N8 91.40(16) 10_557 15_665 ?
N10 Cu2 N8 91.40(16) . 15_665 ?
N8 Cu2 N8 83.4(3) . 15_665 ?
N10 Cu2 N9 85.46(14) 15_665 . ?
N10 Cu2 N9 45.88(12) 8_667 . ?
N10 Cu2 N9 45.88(12) 10_557 . ?
N10 Cu2 N9 85.46(14) . . ?
N8 Cu2 N9 117.32(11) . . ?
N8 Cu2 N9 117.32(11) 15_665 . ?
N10 Cu2 N9 45.88(12) 15_665 10_557 ?
N10 Cu2 N9 85.46(14) 8_667 10_557 ?
N10 Cu2 N9 85.46(14) 10_557 10_557 ?
N10 Cu2 N9 45.88(12) . 10_557 ?
N8 Cu2 N9 117.32(11) . 10_557 ?
N8 Cu2 N9 117.32(11) 15_665 10_557 ?
N9 Cu2 N9 104.1(3) . 10_557 ?
C15 Fe1 C15 85.8(3) . 10_557 ?
C15 Fe1 C21 88.37(19) . . ?
C15 Fe1 C21 88.37(19) 10_557 . ?
C15 Fe1 N3 92.31(16) . . ?
C15 Fe1 N3 92.31(16) 10_557 . ?
C21 Fe1 N3 179.1(2) . . ?
C15 Fe1 N1 178.55(18) . 10_557 ?
C15 Fe1 N1 94.67(16) 10_557 10_557 ?
C21 Fe1 N1 90.26(17) . 10_557 ?
N3 Fe1 N1 89.05(14) . 10_557 ?
C15 Fe1 N1 94.67(16) . . ?
C15 Fe1 N1 178.55(18) 10_557 . ?
C21 Fe1 N1 90.26(17) . . ?
N3 Fe1 N1 89.05(14) . . ?
N1 Fe1 N1 84.9(2) 10_557 . ?
N2 N1 C1 104.3(3) . . ?
N2 N1 Fe1 122.1(3) . . ?
C1 N1 Fe1 133.1(3) . . ?
N1 N2 C7 112.2(3) . . ?
N1 N2 B1 119.7(4) . . ?
C7 N2 B1 128.1(4) . . ?
C8 N3 N4 102.6(5) . . ?
C8 N3 Fe1 136.7(4) . . ?
N4 N3 Fe1 120.7(4) . . ?
N3 N4 C14 113.3(5) . . ?
N3 N4 B1 121.3(5) . . ?
C14 N4 B1 125.4(5) . . ?
C15 N5 Cu1 168.0(3) . . ?
C17 N6 C17 118.4(4) 15_665 . ?
C17 N6 C16 106.8(3) 15_665 . ?
C17 N6 C16 106.8(3) . . ?
C17 N6 Cu1 106.2(3) 15_665 . ?
C17 N6 Cu1 106.2(3) . . ?
C16 N6 Cu1 112.6(3) . . ?
C19 N7 C18 111.6(3) . . ?
C19 N7 C20 106.6(3) . . ?
C18 N7 C20 101.1(3) . . ?
C19 N7 Cu1 111.5(2) . . ?
C18 N7 Cu1 108.7(3) . . ?
C20 N7 Cu1 116.8(2) . . ?
C21 N8 Cu2 177.0(5) . . ?
C25 N9 C25 83.2(8) 8_667 10_557 ?
C25 N9 C23 103.5(5) 10_557 15_665 ?
C25 N9 C23 103.5(5) 8_667 . ?
C23 N9 C23 123.0(8) 15_665 . ?
C25 N9 C22 107.7(6) 8_667 . ?
C25 N9 C22 107.7(6) 10_557 . ?
C23 N9 C22 105.9(5) 15_665 . ?
C23 N9 C22 105.9(5) . . ?
C25 N9 N10 60.1(4) 8_667 8_667 ?
C25 N9 N10 128.1(6) 10_557 8_667 ?
C23 N9 N10 136.6(6) . 8_667 ?
C22 N9 N10 117.3(2) . 8_667 ?
C25 N9 N10 128.1(6) 8_667 10_557 ?
C25 N9 N10 60.1(4) 10_557 10_557 ?
C23 N9 N10 136.6(6) 15_665 10_557 ?
C22 N9 N10 117.3(2) . 10_557 ?
N10 N9 N10 114.3(4) 8_667 10_557 ?
C25 N9 Cu2 121.8(5) 8_667 . ?
C25 N9 Cu2 121.8(5) 10_557 . ?
C23 N9 Cu2 105.4(4) 15_665 . ?
C23 N9 Cu2 105.4(4) . . ?
C22 N9 Cu2 111.3(4) . . ?
N10 N9 Cu2 64.1(2) 8_667 . ?
N10 N9 Cu2 64.1(2) 10_557 . ?
C24 N10 C23 88.7(6) 10_557 10_557 ?
C23 N10 C24 106.3(6) 10_557 . ?
C24 N10 C25 98.0(5) 10_557 . ?
C24 N10 C25 111.8(5) . . ?
C24 N10 C26 91.9(4) 10_557 . ?
C23 N10 C26 91.4(6) 10_557 . ?
C24 N10 C26 101.1(3) . . ?
C25 N10 C26 107.0(4) . . ?
C24 N10 N10 62.0(3) 10_557 10_557 ?
C23 N10 N10 139.3(6) 10_557 10_557 ?
C25 N10 N10 132.7(4) . 10_557 ?
C26 N10 N10 115.5(2) . 10_557 ?
C24 N10 N9 136.7(4) 10_557 10_557 ?
C24 N10 N9 139.6(3) . 10_557 ?
C26 N10 N9 116.1(3) . 10_557 ?
N10 N10 N9 122.85(19) 10_557 10_557 ?
C24 N10 Cu2 128.7(4) 10_557 . ?
C23 N10 Cu2 129.7(5) 10_557 . ?
C24 N10 Cu2 108.5(3) . . ?
C25 N10 Cu2 112.3(4) . . ?
C26 N10 Cu2 115.5(3) . . ?
N9 N10 Cu2 70.0(2) 10_557 . ?
O1 O1 O1 90.000(2) 10_557 16 ?
O1 O1 H1A 144.2 10_557 . ?
O1 O1 H1A 94.1 7_557 . ?
H1A O1 H1B 115.0 . . ?
H2B O2 H2C 112.2 . . ?
H3B O3 H3C 110.3 . . ?
H4C O4 H4D 108.2 . . ?
H5A O5 H5B 109.0 . . ?
O13 Cl1 O13 102.6(2) . 10_556 ?
O13 Cl1 O12 98.7(2) . . ?
O13 Cl1 O12 133.3(2) 10_556 . ?
O13 Cl1 O12 133.3(2) . 10_556 ?
O13 Cl1 O12 98.7(2) 10_556 10_556 ?
O13 Cl1 O11 123.4(2) . . ?
O13 Cl1 O11 93.1(2) 10_556 . ?
O12 Cl1 O11 108.8(3) . . ?
O12 Cl1 O11 96.0(3) 10_556 . ?
O13 Cl1 O11 93.1(2) . 10_556 ?
O13 Cl1 O11 123.4(2) 10_556 10_556 ?
O12 Cl1 O11 96.0(3) . 10_556 ?
O12 Cl1 O11 108.8(3) 10_556 10_556 ?
O11 O11 Cl1 71.46(17) 10_556 . ?
O22 Cl2 O22 112.2(9) 16 2_665 ?
O22 Cl2 O22 114.0(5) 16 15_665 ?
O22 Cl2 O22 114.0(5) 2_665 . ?
O22 Cl2 O22 112.2(9) 15_665 . ?
O22 Cl2 O21 109(3) 16 15_665 ?
O22 Cl2 O21 98(3) 2_665 15_665 ?
O22 Cl2 O21 109(3) 15_665 15_665 ?
O22 Cl2 O21 121(3) . 15_665 ?
O22 Cl2 O21 98(3) 16 . ?
O22 Cl2 O21 109(3) 2_665 . ?
O22 Cl2 O21 121(3) 15_665 . ?
O22 Cl2 O21 109(3) . . ?
O22 Cl2 O21 109(3) 16 16 ?
O22 Cl2 O21 121(3) 2_665 16 ?
O22 Cl2 O21 109(3) 15_665 16 ?
O21 Cl2 O21 106.2(5) 15_665 16 ?
O21 Cl2 O21 104.7(8) . 16 ?
O22 Cl2 O21 121(3) 16 2_665 ?
O22 Cl2 O21 109(3) 2_665 2_665 ?
O22 Cl2 O21 109(3) . 2_665 ?
O21 Cl2 O21 104.7(8) 15_665 2_665 ?
O21 Cl2 O21 106.2(5) . 2_665 ?

loop_
_geom_bond_atom_site_label_1
_geom_bond_atom_site_label_2
_geom_bond_distance
_geom_bond_site_symmetry_2
_geom_bond_publ_flag
B1 N2 1.582(5) . ?
B1 N2 1.582(5) 10_557 ?
B1 N4 1.595(8) . ?
B1 H1C 0.9800 . ?
C1 C2 1.309(5) . ?
C1 N1 1.379(5) . ?
C1 H1 0.9300 . ?
C2 C3 1.390(6) . ?
C2 C7 1.390(5) . ?
C3 C4 1.390(6) . ?
C3 H3 0.9300 . ?
C4 C5 1.390(5) . ?
C4 H4 0.9300 . ?
C5 C6 1.390(6) . ?
C5 H5 0.9300 . ?
C6 C7 1.390(6) . ?
C6 H6 0.9300 . ?
C7 N2 1.329(5) . ?
C8 N3 1.239(7) . ?
C8 C9 1.411(8) . ?
C8 H8 0.9300 . ?
C9 C14 1.390(8) . ?
C9 C10 1.390(8) . ?
C10 C11 1.390(8) . ?
C10 H10 0.9300 . ?
C11 C12 1.390(8) . ?
C11 H11 0.9300 . ?
C12 C13 1.390(8) . ?
C12 H12 0.9300 . ?
C13 C14 1.390(8) . ?
C13 H13 0.9300 . ?
C14 N4 1.323(7) . ?
C15 N5 1.186(5) . ?
C15 Fe1 1.871(4) . ?
C16 N6 1.530(7) . ?
C16 H16A 0.9599 . ?
C16 H16B 0.9600 . ?
C17 N6 1.444(5) . ?
C17 C18 1.516(6) . ?
C17 H17A 0.9700 . ?
C17 H17B 0.9700 . ?
C18 N7 1.435(5) . ?
C18 H18A 0.9700 . ?
C18 H18B 0.9700 . ?
C19 N7 1.434(5) . ?
C19 C19 1.505(8) 15_665 ?
C19 H19A 0.9700 . ?
C19 H19B 0.9700 . ?
C20 N7 1.530(5) . ?
C20 H20A 0.9600 . ?
C20 H20B 0.9600 . ?
C20 H20C 0.9600 . ?
C21 N8 1.096(7) . ?
C21 Fe1 1.907(6) . ?
C22 N9 1.531(7) . ?
C22 H22A 0.9599 . ?
C22 H22B 0.9600 . ?
C23 N10 1.086(10) 10_557 ?
C23 N9 1.420(9) . ?
C23 C24 1.516(9) . ?
C23 H23A 0.9599 . ?
C23 H23B 0.9599 . ?
C24 N10 1.435(6) . ?
C24 H24A 0.9623 . ?
C24 H24B 0.9600 . ?
C25 N9 1.157(11) 10_557 ?
C25 N10 1.440(9) . ?
C25 C25 1.536(12) 15_665 ?
C25 H25A 0.9600 . ?
C25 H25C 0.9599 . ?
C26 N10 1.530(5) . ?
C26 H26A 0.9600 . ?
C26 H26B 0.9599 . ?
C26 H26C 0.9600 . ?
Cu1 N5 1.940(4) . ?
Cu1 N5 1.940(4) 15_665 ?
Cu1 N7 2.044(3) . ?
Cu1 N7 2.044(3) 15_665 ?
Cu1 N6 2.085(5) . ?
Cu2 N10 2.016(4) 15_665 ?
Cu2 N10 2.016(4) 8_667 ?
Cu2 N10 2.016(4) 10_557 ?
Cu2 N10 2.016(4) . ?
Cu2 N8 2.030(5) . ?
Cu2 N8 2.030(5) 15_665 ?
Cu2 N9 2.107(5) . ?
Cu2 N9 2.107(5) 10_557 ?
Fe1 C15 1.871(4) 10_557 ?
Fe1 N3 1.941(5) . ?
Fe1 N1 1.948(4) 10_557 ?
Fe1 N1 1.948(4) . ?
N1 N2 1.321(4) . ?
N3 N4 1.319(6) . ?
N6 C17 1.444(5) 15_665 ?
N9 C25 1.157(11) 8_667 ?
N9 C25 1.157(11) 10_557 ?
N9 C23 1.420(9) 15_665 ?
N10 N10 1.577(8) 10_557 ?
O1 H1A 0.8586 . ?
O1 H1B 0.8222 . ?
O2 H2B 0.8036 . ?
O2 H2C 0.8498 . ?
O3 H3B 0.8500 . ?
O3 H3C 0.8500 . ?
O4 H4C 0.8499 . ?
O4 H4D 0.8501 . ?
O5 H5A 0.8500 . ?
O5 H5B 0.8500 . ?
Cl1 O13 1.357(3) . ?
Cl1 O13 1.357(3) 10_556 ?
Cl1 O12 1.372(5) . ?
Cl1 O12 1.372(5) 10_556 ?
Cl1 O11 1.466(5) . ?
Cl1 O11 1.466(5) 10_556 ?
Cl2 O22 1.395(8) 16 ?
Cl2 O22 1.395(8) 2_665 ?
Cl2 O22 1.395(8) 15_665 ?
Cl2 O22 1.395(8) . ?
Cl2 O21 1.432(8) 15_665 ?
Cl2 O21 1.432(8) . ?
Cl2 O21 1.432(8) 16 ?
Cl2 O21 1.432(8) 2_665 ?
